data_4506815
loop_
_publ_author_name
'Ju, Huiyeong'
'Lee, Shim Sung'

_publ_section_title
;
 Assembly of Soft Metal Complexes of an O4S2-Macrocycle Displaying
 Endocyclic Monomer, Dumbbell-Like Dimer, and Endo-/Exocyclic Polymer
 Structures
;
_journal_issue 10
_journal_name_full 'Crystal Growth &amp; Design'
_journal_page_first 4972
_journal_paper_doi 10.1021/cg3008987
_journal_volume 12
_journal_year 2012
_chemical_formula_moiety 'C22 H28 Cl2 O4 Pd S2'
_chemical_formula_sum 'C22 H28 Cl2 O4 Pd S2'
_chemical_formula_weight 597.86
_chemical_name_systematic
; 
 ? 
;
_space_group_IT_number 14
_symmetry_cell_setting monoclinic
_symmetry_space_group_name_Hall '-P 2ybc'
_symmetry_space_group_name_H-M 'P 1 21/c 1'
_atom_sites_solution_hydrogens geom
_atom_sites_solution_primary direct
_atom_sites_solution_secondary difmap
_audit_creation_method SHELXL-97
_cell_angle_alpha 90.00
_cell_angle_beta 103.4470(10)
_cell_angle_gamma 90.00
_cell_formula_units_Z 4
_cell_length_a 13.6967(3)
_cell_length_b 8.7888(2)
_cell_length_c 20.5805(5)
_cell_measurement_reflns_used 9079
_cell_measurement_temperature 173(2)
_cell_measurement_theta_max 29.69
_cell_measurement_theta_min 2.53
_cell_volume 2409.51(10)
_computing_cell_refinement 'Bruker SAINT'
_computing_data_collection 'Bruker APEX2'
_computing_data_reduction 'Bruker SAINT'
_computing_molecular_graphics 'Bruker SHELXTL'
_computing_publication_material 'Bruker SHELXTL'
_computing_structure_refinement 'SHELXL-97 (Sheldrick, 2008)'
_computing_structure_solution 'SHELXS-97 (Sheldrick, 2008)'
_diffrn_ambient_temperature 173(2)
_diffrn_measured_fraction_theta_full 1.000
_diffrn_measured_fraction_theta_max 1.000
_diffrn_measurement_device_type 'Bruker APEX-II CCD'
_diffrn_measurement_method '\f and \w scans'
_diffrn_radiation_monochromator graphite
_diffrn_radiation_source 'fine-focus sealed tube'
_diffrn_radiation_type MoK\a
_diffrn_radiation_wavelength 0.71073
_diffrn_reflns_av_R_equivalents 0.0307
_diffrn_reflns_av_sigmaI/netI 0.0267
_diffrn_reflns_limit_h_max 16
_diffrn_reflns_limit_h_min -16
_diffrn_reflns_limit_k_max 10
_diffrn_reflns_limit_k_min -9
_diffrn_reflns_limit_l_max 25
_diffrn_reflns_limit_l_min -25
_diffrn_reflns_number 19969
_diffrn_reflns_theta_full 26.00
_diffrn_reflns_theta_max 26.00
_diffrn_reflns_theta_min 1.53
_exptl_absorpt_coefficient_mu 1.192
_exptl_absorpt_correction_T_max 0.8901
_exptl_absorpt_correction_T_min 0.7313
_exptl_absorpt_correction_type multi-scan
_exptl_absorpt_process_details SADABS
_exptl_crystal_colour yellow
_exptl_crystal_density_diffrn 1.648
_exptl_crystal_density_method 'not measured'
_exptl_crystal_description block
_exptl_crystal_F_000 1216
_exptl_crystal_size_max 0.28
_exptl_crystal_size_mid 0.23
_exptl_crystal_size_min 0.10
_refine_diff_density_max 0.581
_refine_diff_density_min -0.370
_refine_diff_density_rms 0.067
_refine_ls_extinction_method SHELXL
_refine_ls_goodness_of_fit_ref 1.045
_refine_ls_hydrogen_treatment constr
_refine_ls_matrix_type full
_refine_ls_number_parameters 280
_refine_ls_number_reflns 4728
_refine_ls_number_restraints 0
_refine_ls_restrained_S_all 1.045
_refine_ls_R_factor_all 0.0296
_refine_ls_R_factor_gt 0.0239
_refine_ls_shift/su_max 0.002
_refine_ls_shift/su_mean 0.000
_refine_ls_structure_factor_coef Fsqd
_refine_ls_weighting_details 'calc w=1/[\s^2^(Fo^2^)+(0.0261P)^2^+1.6654P] where P=(Fo^2^+2Fc^2^)/3'
_refine_ls_weighting_scheme calc
_refine_ls_wR_factor_gt 0.0572
_refine_ls_wR_factor_ref 0.0603
_reflns_number_gt 4145
_reflns_number_total 4728
_reflns_threshold_expression >2sigma(I)
_cod_data_source_file cg3008987_si_001.cif
_cod_data_source_block complex3
_cod_depositor_comments
;
The following automatic conversions were performed:

'_symmetry_cell_setting' value 'Monoclinic' changed to 'monoclinic'
according to /home/saulius/struct/CIF-dictionaries/cif_core.dic
dictionary named 'cif_core.dic' version 2.4.2 from 2011-04-26.

Automatic conversion script
Id: cif_fix_values 1891 2012-01-12 08:04:46Z andrius 
;
_cod_original_sg_symbol_H-M P2(1)/c
_cod_database_code 4506815

loop_
_symmetry_equiv_pos_as_xyz
'x, y, z'
'-x, y+1/2, -z+1/2'
'-x, -y, -z'
'x, -y-1/2, z-1/2'

loop_
_atom_site_label
_atom_site_type_symbol
_atom_site_fract_x
_atom_site_fract_y
_atom_site_fract_z
_atom_site_U_iso_or_equiv
_atom_site_adp_type
_atom_site_occupancy
_atom_site_symmetry_multiplicity
_atom_site_calc_flag
_atom_site_refinement_flags
Pd1 Pd -0.220894(12) 1.406689(18) 0.594348(8) 0.01892(6) Uani 1 1 d .
S1 S -0.08553(4) 1.25045(6) 0.60029(3) 0.02053(12) Uani 1 1 d .
S2 S -0.28980(4) 1.27650(6) 0.49887(3) 0.02252(13) Uani 1 1 d .
Cl1 Cl -0.13916(4) 1.53497(7) 0.68966(3) 0.02913(14) Uani 1 1 d .
Cl2 Cl -0.36150(4) 1.55704(7) 0.58204(3) 0.03504(15) Uani 1 1 d .
O1 O -0.16937(12) 1.27927(19) 0.37377(9) 0.0329(4) Uani 1 1 d .
O2 O 0.01075(12) 1.25158(19) 0.47358(8) 0.0309(4) Uani 1 1 d .
O3 O -0.16060(14) 0.9850(2) 0.65850(9) 0.0368(4) Uani 1 1 d .
O4 O -0.35638(14) 1.0422(2) 0.57797(9) 0.0377(4) Uani 1 1 d .
C1 C -0.1074(2) 1.1491(3) 0.38004(14) 0.0378(6) Uani 1 1 d .
H1A H -0.1133 1.1028 0.3354 0.045 Uiso 1 1 calc R
H1B H -0.1306 1.0733 0.4087 0.045 Uiso 1 1 calc R
C2 C -0.0020(2) 1.1866(3) 0.40906(14) 0.0391(7) Uani 1 1 d .
H2A H 0.0391 1.0931 0.4121 0.047 Uiso 1 1 calc R
H2B H 0.0220 1.2592 0.3794 0.047 Uiso 1 1 calc R
C3 C 0.10107(17) 1.2342(3) 0.51859(12) 0.0255(5) Uani 1 1 d .
C4 C 0.18430(18) 1.1633(3) 0.50518(14) 0.0334(6) Uani 1 1 d .
H4A H 0.1824 1.1259 0.4616 0.040 Uiso 1 1 calc R
C5 C 0.26963(19) 1.1470(3) 0.55493(16) 0.0408(7) Uani 1 1 d .
H5A H 0.3268 1.0987 0.5454 0.049 Uiso 1 1 calc R
C6 C 0.27371(19) 1.1995(3) 0.61817(16) 0.0424(7) Uani 1 1 d .
H6A H 0.3325 1.1847 0.6526 0.051 Uiso 1 1 calc R
C7 C 0.19133(19) 1.2744(3) 0.63152(14) 0.0346(6) Uani 1 1 d .
H7A H 0.1946 1.3127 0.6751 0.041 Uiso 1 1 calc R
C8 C 0.10489(17) 1.2938(3) 0.58248(12) 0.0246(5) Uani 1 1 d .
C9 C 0.01664(17) 1.3794(3) 0.59507(12) 0.0247(5) Uani 1 1 d .
H9A H -0.0070 1.4533 0.5585 0.030 Uiso 1 1 calc R
H9B H 0.0373 1.4371 0.6374 0.030 Uiso 1 1 calc R
C10 C -0.04504(17) 1.1870(3) 0.68618(11) 0.0271(5) Uani 1 1 d .
H10A H 0.0142 1.1197 0.6910 0.033 Uiso 1 1 calc R
H10B H -0.0257 1.2758 0.7160 0.033 Uiso 1 1 calc R
C11 C -0.1296(2) 1.1020(3) 0.70525(13) 0.0329(6) Uani 1 1 d .
H11A H -0.1067 1.0586 0.7506 0.040 Uiso 1 1 calc R
H11B H -0.1863 1.1720 0.7053 0.040 Uiso 1 1 calc R
C12 C -0.2480(2) 0.9034(3) 0.66441(15) 0.0432(7) Uani 1 1 d .
H12A H -0.2390 0.8690 0.7112 0.052 Uiso 1 1 calc R
H12B H -0.2544 0.8116 0.6358 0.052 Uiso 1 1 calc R
C13 C -0.3426(2) 0.9921(3) 0.64541(14) 0.0424(7) Uani 1 1 d .
H13A H -0.4000 0.9279 0.6499 0.051 Uiso 1 1 calc R
H13B H -0.3393 1.0810 0.6754 0.051 Uiso 1 1 calc R
C14 C -0.42707(19) 1.1607(3) 0.56246(14) 0.0354(6) Uani 1 1 d .
H14A H -0.4137 1.2380 0.5984 0.042 Uiso 1 1 calc R
H14B H -0.4956 1.1201 0.5587 0.042 Uiso 1 1 calc R
C15 C -0.41952(17) 1.2318(3) 0.49764(13) 0.0310(6) Uani 1 1 d .
H15A H -0.4602 1.3260 0.4901 0.037 Uiso 1 1 calc R
H15B H -0.4465 1.1608 0.4604 0.037 Uiso 1 1 calc R
C16 C -0.30808(18) 1.4193(3) 0.43248(12) 0.0280(5) Uani 1 1 d .
H16A H -0.3605 1.4928 0.4377 0.034 Uiso 1 1 calc R
H16B H -0.2449 1.4758 0.4347 0.034 Uiso 1 1 calc R
C17 C -0.33948(18) 1.3391(3) 0.36676(12) 0.0276(5) Uani 1 1 d .
C18 C -0.43933(19) 1.3302(3) 0.33288(13) 0.0376(6) Uani 1 1 d .
H18A H -0.4884 1.3848 0.3493 0.045 Uiso 1 1 calc R
C19 C -0.4688(2) 1.2442(4) 0.27600(14) 0.0458(7) Uani 1 1 d .
H19A H -0.5376 1.2396 0.2535 0.055 Uiso 1 1 calc R
C20 C -0.3984(2) 1.1647(3) 0.25176(13) 0.0429(7) Uani 1 1 d .
H20A H -0.4189 1.1042 0.2127 0.052 Uiso 1 1 calc R
C21 C -0.2984(2) 1.1724(3) 0.28384(12) 0.0345(6) Uani 1 1 d .
H21A H -0.2500 1.1174 0.2669 0.041 Uiso 1 1 calc R
C22 C -0.26850(18) 1.2603(3) 0.34076(12) 0.0281(5) Uani 1 1 d .

loop_
_atom_site_aniso_label
_atom_site_aniso_U_11
_atom_site_aniso_U_22
_atom_site_aniso_U_33
_atom_site_aniso_U_23
_atom_site_aniso_U_13
_atom_site_aniso_U_12
Pd1 0.01775(9) 0.01927(10) 0.01931(10) -0.00145(7) 0.00343(7) 0.00184(7)
S1 0.0189(3) 0.0218(3) 0.0199(3) -0.0003(2) 0.0026(2) 0.0030(2)
S2 0.0213(3) 0.0224(3) 0.0216(3) -0.0019(2) 0.0005(2) 0.0031(2)
Cl1 0.0306(3) 0.0297(3) 0.0251(3) -0.0082(2) 0.0024(3) -0.0006(3)
Cl2 0.0254(3) 0.0332(3) 0.0442(4) -0.0092(3) 0.0033(3) 0.0105(3)
O1 0.0244(9) 0.0297(9) 0.0428(11) -0.0105(8) 0.0039(8) 0.0023(7)
O2 0.0285(9) 0.0392(10) 0.0231(9) -0.0033(7) 0.0024(7) 0.0114(8)
O3 0.0426(11) 0.0306(10) 0.0381(10) -0.0016(8) 0.0111(9) -0.0036(8)
O4 0.0475(11) 0.0321(10) 0.0350(10) 0.0058(8) 0.0127(9) 0.0035(9)
C1 0.0396(15) 0.0294(14) 0.0392(16) -0.0065(12) -0.0014(13) 0.0091(12)
C2 0.0356(14) 0.0431(16) 0.0366(16) -0.0109(13) 0.0042(13) 0.0110(13)
C3 0.0221(12) 0.0224(12) 0.0321(14) 0.0018(10) 0.0067(11) -0.0010(10)
C4 0.0269(13) 0.0361(14) 0.0395(15) -0.0042(12) 0.0126(12) 0.0014(11)
C5 0.0217(13) 0.0378(15) 0.064(2) -0.0062(14) 0.0123(14) 0.0017(11)
C6 0.0198(12) 0.0427(16) 0.0578(19) -0.0013(14) -0.0051(13) -0.0019(12)
C7 0.0292(13) 0.0382(15) 0.0337(15) -0.0035(12) 0.0021(12) -0.0028(12)
C8 0.0208(11) 0.0228(12) 0.0304(13) -0.0009(10) 0.0061(10) -0.0035(10)
C9 0.0229(11) 0.0226(11) 0.0286(13) -0.0021(10) 0.0062(10) -0.0017(10)
C10 0.0274(12) 0.0302(13) 0.0205(12) 0.0047(10) -0.0012(10) 0.0063(10)
C11 0.0420(15) 0.0322(14) 0.0254(13) 0.0062(11) 0.0094(12) 0.0049(12)
C12 0.0570(19) 0.0347(15) 0.0386(16) 0.0100(12) 0.0124(15) -0.0080(14)
C13 0.0464(16) 0.0474(17) 0.0371(16) 0.0086(13) 0.0169(14) -0.0075(14)
C14 0.0295(13) 0.0357(14) 0.0409(16) -0.0006(12) 0.0084(12) -0.0061(12)
C15 0.0195(11) 0.0316(13) 0.0377(15) -0.0006(11) -0.0019(11) -0.0033(10)
C16 0.0291(13) 0.0255(12) 0.0287(13) 0.0047(10) 0.0057(11) 0.0070(10)
C17 0.0286(12) 0.0313(13) 0.0224(13) 0.0056(10) 0.0046(11) 0.0042(11)
C18 0.0290(13) 0.0567(18) 0.0262(14) 0.0120(13) 0.0044(12) 0.0084(13)
C19 0.0326(15) 0.071(2) 0.0282(15) 0.0130(15) -0.0048(12) -0.0092(15)
C20 0.0514(18) 0.0527(18) 0.0216(14) 0.0000(13) 0.0021(13) -0.0193(15)
C21 0.0442(15) 0.0369(15) 0.0248(13) -0.0027(11) 0.0131(12) -0.0051(12)
C22 0.0269(12) 0.0308(13) 0.0266(13) 0.0015(10) 0.0061(11) -0.0039(10)

loop_
_atom_type_symbol
_atom_type_description
_atom_type_scat_dispersion_real
_atom_type_scat_dispersion_imag
_atom_type_scat_source
C C 0.0033 0.0016 'International Tables Vol C Tables 4.2.6.8 and 6.1.1.4'
H H 0.0000 0.0000 'International Tables Vol C Tables 4.2.6.8 and 6.1.1.4'
O O 0.0106 0.0060 'International Tables Vol C Tables 4.2.6.8 and 6.1.1.4'
S S 0.1246 0.1234 'International Tables Vol C Tables 4.2.6.8 and 6.1.1.4'
Cl Cl 0.1484 0.1585 'International Tables Vol C Tables 4.2.6.8 and 6.1.1.4'
Pd Pd -0.9988 1.0072 'International Tables Vol C Tables 4.2.6.8 and 6.1.1.4'

loop_
_geom_angle_atom_site_label_1
_geom_angle_atom_site_label_2
_geom_angle_atom_site_label_3
_geom_angle
S2 Pd1 S1 85.00(2)
S2 Pd1 Cl2 91.44(2)
S1 Pd1 Cl2 176.43(2)
S2 Pd1 Cl1 175.65(2)
S1 Pd1 Cl1 91.19(2)
Cl2 Pd1 Cl1 92.35(2)
C10 S1 C9 100.59(11)
C10 S1 Pd1 107.29(8)
C9 S1 Pd1 104.31(7)
C15 S2 C16 100.06(11)
C15 S2 Pd1 109.18(9)
C16 S2 Pd1 104.89(8)
C22 O1 C1 116.63(19)
C3 O2 C2 118.90(18)
C11 O3 C12 115.9(2)
C14 O4 C13 112.2(2)
O1 C1 C2 111.6(2)
O2 C2 C1 111.6(2)
O2 C3 C4 124.9(2)
O2 C3 C8 115.0(2)
C4 C3 C8 120.1(2)
C5 C4 C3 119.8(2)
C6 C5 C4 120.9(2)
C5 C6 C7 119.5(3)
C8 C7 C6 120.9(3)
C7 C8 C3 118.6(2)
C7 C8 C9 121.8(2)
C3 C8 C9 119.6(2)
C8 C9 S1 111.06(16)
C11 C10 S1 109.11(17)
O3 C11 C10 108.22(19)
O3 C12 C13 114.3(2)
O4 C13 C12 109.1(2)
O4 C14 C15 108.9(2)
C14 C15 S2 110.36(18)
C17 C16 S2 108.23(16)
C18 C17 C22 118.2(2)
C18 C17 C16 121.6(2)
C22 C17 C16 120.0(2)
C19 C18 C17 121.3(3)
C18 C19 C20 119.8(3)
C19 C20 C21 120.3(3)
C20 C21 C22 120.0(3)
O1 C22 C21 123.3(2)
O1 C22 C17 116.3(2)
C21 C22 C17 120.4(2)

loop_
_geom_bond_atom_site_label_1
_geom_bond_atom_site_label_2
_geom_bond_distance
Pd1 S2 2.2800(6)
Pd1 S1 2.2875(5)
Pd1 Cl2 2.3005(6)
Pd1 Cl1 2.3132(6)
S1 C10 1.813(2)
S1 C9 1.823(2)
S2 C15 1.814(2)
S2 C16 1.829(2)
O1 C22 1.380(3)
O1 C1 1.412(3)
O2 C3 1.371(3)
O2 C2 1.418(3)
O3 C11 1.405(3)
O3 C12 1.425(3)
O4 C14 1.407(3)
O4 C13 1.426(3)
C1 C2 1.466(4)
C3 C4 1.382(3)
C3 C8 1.405(3)
C4 C5 1.370(4)
C5 C6 1.370(4)
C6 C7 1.388(4)
C7 C8 1.376(3)
C8 C9 1.497(3)
C10 C11 1.505(3)
C12 C13 1.485(4)
C14 C15 1.498(4)
C16 C17 1.497(3)
C17 C18 1.385(3)
C17 C22 1.398(3)
C18 C19 1.373(4)
C19 C20 1.375(4)
C20 C21 1.377(4)
C21 C22 1.383(3)
